data_1512274
loop_
_publ_author_name
'Liu, Na'
'Li, Rui-Juan'
'Wang, Xiao-Ning'
'Zhu, Rong-Xiu'
'Wang, Lei'
'Lin, Zhao-Min'
'Zhao, Yu'
'Lou, Hong-Xiang'

_publ_section_title
;
 Highly Oxygenated ent-Pimarane-Type Diterpenoids from the Chinese
 Liverwort Pedinophyllum interruptum and Their Allelopathic Activities.
;
_journal_issue 9
_journal_name_full 'Journal of natural products'
_journal_page_first 1647
_journal_page_last 1653
_journal_paper_doi 10.1021/np4003178
_journal_volume 76
_journal_year 2013
_chemical_absolute_configuration rm
_chemical_formula_moiety 'C20 H30 O3'
_chemical_formula_sum 'C20 H30 O3'
_chemical_formula_weight 318.44
_chemical_name_systematic
;
 ?
;
_space_group_IT_number 19
_symmetry_cell_setting orthorhombic
_symmetry_space_group_name_Hall 'P 2ac 2ab'
_symmetry_space_group_name_H-M 'P 21 21 21'
_atom_sites_solution_hydrogens geom
_atom_sites_solution_primary direct
_atom_sites_solution_secondary difmap
_audit_creation_method SHELXL-97
_cell_angle_alpha 90.00
_cell_angle_beta 90.00
_cell_angle_gamma 90.00
_cell_formula_units_Z 8
_cell_length_a 8.9471(5)
_cell_length_b 19.6621(8)
_cell_length_c 20.8630(8)
_cell_measurement_reflns_used 1659
_cell_measurement_temperature 293(2)
_cell_measurement_theta_max 18.98
_cell_measurement_theta_min 2.50
_cell_volume 3670.2(3)
_computing_cell_refinement 'APEX2 Software Suite (Bruker,2005)'
_computing_data_collection 'APEX2 Software Suite (Bruker,2005)'
_computing_data_reduction 'APEX2 Software Suite (Bruker,2005)'
_computing_molecular_graphics 'SHELXTL (Bruker, 1997)'
_computing_publication_material 'WINGX (Farrugia,1999)'
_computing_structure_refinement 'SHELXL-97 (Sheldrick, 1997)'
_computing_structure_solution 'SIR97 (Altomare,1999)'
_diffrn_ambient_temperature 293(2)
_diffrn_measured_fraction_theta_full 0.995
_diffrn_measured_fraction_theta_max 0.995
_diffrn_measurement_device_type 'Bruker APEX2 CCD area-detector diffractometer'
_diffrn_measurement_method '\f and \w scans'
_diffrn_radiation_monochromator graphite
_diffrn_radiation_source 'fine-focus sealed tube'
_diffrn_radiation_type MoK\a
_diffrn_radiation_wavelength 0.71069
_diffrn_reflns_av_R_equivalents 0.0565
_diffrn_reflns_av_sigmaI/netI 0.0966
_diffrn_reflns_limit_h_max 11
_diffrn_reflns_limit_h_min -9
_diffrn_reflns_limit_k_max 19
_diffrn_reflns_limit_k_min -25
_diffrn_reflns_limit_l_max 27
_diffrn_reflns_limit_l_min -25
_diffrn_reflns_number 18250
_diffrn_reflns_theta_full 27.49
_diffrn_reflns_theta_max 27.49
_diffrn_reflns_theta_min 1.95
_diffrn_standards_number 0
_exptl_absorpt_coefficient_mu 0.075
_exptl_absorpt_correction_T_max 0.9947
_exptl_absorpt_correction_T_min 0.9851
_exptl_absorpt_correction_type multi-scan
_exptl_absorpt_process_details 'APEX2 Software Suite (Bruker,2005)'
_exptl_crystal_colour colourless
_exptl_crystal_density_diffrn 1.153
_exptl_crystal_density_method 'not measured'
_exptl_crystal_description plate
_exptl_crystal_F_000 1392
_exptl_crystal_size_max 0.20
_exptl_crystal_size_mid 0.14
_exptl_crystal_size_min 0.07
_refine_diff_density_max 0.692
_refine_diff_density_min -0.370
_refine_diff_density_rms 0.074
_refine_ls_extinction_coef 0.0028(10)
_refine_ls_extinction_expression Fc^*^=kFc[1+0.001xFc^2^\l^3^/sin(2\q)]^-1/4^
_refine_ls_extinction_method SHELXL
_refine_ls_goodness_of_fit_ref 1.012
_refine_ls_hydrogen_treatment constr
_refine_ls_matrix_type full
_refine_ls_number_parameters 416
_refine_ls_number_reflns 8053
_refine_ls_number_restraints 13
_refine_ls_restrained_S_all 1.019
_refine_ls_R_factor_all 0.1714
_refine_ls_R_factor_gt 0.0769
_refine_ls_shift/su_max 0.000
_refine_ls_shift/su_mean 0.000
_refine_ls_structure_factor_coef Fsqd
_refine_ls_weighting_details 'calc w=1/[\s^2^(Fo^2^)+(0.1128P)^2^+0.0000P] where P=(Fo^2^+2Fc^2^)/3'
_refine_ls_weighting_scheme calc
_refine_ls_wR_factor_gt 0.1920
_refine_ls_wR_factor_ref 0.2431
_reflns_number_gt 3575
_reflns_number_total 8053
_reflns_threshold_expression >2sigma(I)
_cod_data_source_file np4003178_si_003.cif
_cod_data_source_block liunagkpyfc8
_cod_depositor_comments
;
The following automatic conversions were performed:

'_symmetry_cell_setting' value 'Orthorhombic' changed to
'orthorhombic' according to
/home/saulius/struct/CIF-dictionaries/cif_core.dic dictionary named
'cif_core.dic' version 2.4.2 from 2011-04-26.

Automatic conversion script
Id: cif_fix_values 1891 2012-01-12 08:04:46Z andrius 
;
_cod_original_sg_symbol_Hall 'P 2ac 2ab '
_cod_original_sg_symbol_H-M 'P2(1)2(1)2(1) '
_cod_database_code 1512274

loop_
_symmetry_equiv_pos_as_xyz
'x, y, z'
'-x+1/2, -y, z+1/2'
'x+1/2, -y+1/2, -z'
'-x, y+1/2, -z+1/2'

loop_
_atom_site_label
_atom_site_type_symbol
_atom_site_fract_x
_atom_site_fract_y
_atom_site_fract_z
_atom_site_U_iso_or_equiv
_atom_site_adp_type
_atom_site_occupancy
_atom_site_symmetry_multiplicity
_atom_site_calc_flag
_atom_site_refinement_flags
C1 C 0.5381(5) 0.5218(3) 0.27927(19) 0.0597(12) Uani 1 1 d .
H1A H 0.5906 0.5641 0.2900 0.072 Uiso 1 1 calc R
C2 C 0.6285(5) 0.4622(3) 0.3044(2) 0.0674(13) Uani 1 1 d .
H2A H 0.7239 0.4608 0.2824 0.081 Uiso 1 1 calc R
H2B H 0.6480 0.4689 0.3497 0.081 Uiso 1 1 calc R
C3 C 0.5493(6) 0.3956(2) 0.2950(2) 0.0694(14) Uani 1 1 d .
H3A H 0.6089 0.3600 0.3146 0.083 Uiso 1 1 calc R
H3B H 0.5444 0.3861 0.2495 0.083 Uiso 1 1 calc R
C4 C 0.3905(6) 0.3917(2) 0.3225(2) 0.0610(12) Uani 1 1 d .
C5 C 0.3051(5) 0.4550(2) 0.29795(19) 0.0485(10) Uani 1 1 d .
H5A H 0.3039 0.4493 0.2513 0.058 Uiso 1 1 calc R
C6 C 0.1400(5) 0.4580(2) 0.31633(19) 0.0573(12) Uani 1 1 d .
H6A H 0.1299 0.4742 0.3600 0.069 Uiso 1 1 calc R
H6B H 0.0967 0.4128 0.3139 0.069 Uiso 1 1 calc R
C7 C 0.0571(5) 0.5061(2) 0.2705(2) 0.0559(11) Uani 1 1 d .
H7A H -0.0407 0.5167 0.2891 0.067 Uiso 1 1 calc R
C8 C 0.1417(5) 0.5719(2) 0.2613(2) 0.0522(11) Uani 1 1 d .
C9 C 0.2866(6) 0.5802(2) 0.27580(19) 0.0554(12) Uani 1 1 d .
C10 C 0.3802(5) 0.5247(2) 0.30804(17) 0.0507(11) Uani 1 1 d .
C11 C 0.3578(8) 0.6491(3) 0.2640(3) 0.0965(19) Uani 1 1 d U
H11A H 0.4632 0.6430 0.2546 0.116 Uiso 1 1 calc R
H11B H 0.3496 0.6766 0.3025 0.116 Uiso 1 1 calc R
C12 C 0.2817(9) 0.6867(3) 0.2073(4) 0.120(2) Uani 1 1 d U
H12A H 0.3273 0.7312 0.2024 0.144 Uiso 1 1 calc R
H12B H 0.2995 0.6614 0.1682 0.144 Uiso 1 1 calc R
C13 C 0.1199(7) 0.6952(2) 0.2160(3) 0.0791(16) Uani 1 1 d U
C14 C 0.0491(7) 0.6279(2) 0.2337(2) 0.0671(13) Uani 1 1 d .
C15 C 0.0540(10) 0.7473(3) 0.2554(4) 0.129(3) Uani 1 1 d .
H15A H -0.0461 0.7381 0.2637 0.155 Uiso 1 1 calc R
C16 C 0.0927(12) 0.7991(4) 0.2802(4) 0.155(3) Uani 1 1 d .
H16A H 0.1906 0.8142 0.2756 0.186 Uiso 1 1 calc R
H16B H 0.0248 0.8244 0.3042 0.186 Uiso 1 1 calc R
C17 C 0.0707(16) 0.7120(4) 0.1461(3) 0.214(7) Uani 1 1 d .
H17A H 0.1146 0.7544 0.1330 0.321 Uiso 1 1 calc R
H17B H -0.0363 0.7156 0.1443 0.321 Uiso 1 1 calc R
H17C H 0.1033 0.6765 0.1178 0.321 Uiso 1 1 calc R
C18 C 0.3168(7) 0.3272(2) 0.2947(3) 0.0830(16) Uani 1 1 d .
H18A H 0.3127 0.3307 0.2489 0.124 Uiso 1 1 calc R
H18B H 0.2173 0.3229 0.3115 0.124 Uiso 1 1 calc R
H18C H 0.3744 0.2880 0.3066 0.124 Uiso 1 1 calc R
C19 C 0.3952(7) 0.3842(3) 0.3959(2) 0.0830(16) Uani 1 1 d .
H19A H 0.2950 0.3826 0.4123 0.125 Uiso 1 1 calc R
H19B H 0.4469 0.4224 0.4141 0.125 Uiso 1 1 calc R
H19C H 0.4466 0.3430 0.4070 0.125 Uiso 1 1 calc R
C20 C 0.3940(7) 0.5481(3) 0.37952(19) 0.0751(15) Uani 1 1 d .
H20A H 0.2964 0.5499 0.3986 0.113 Uiso 1 1 calc R
H20B H 0.4390 0.5924 0.3811 0.113 Uiso 1 1 calc R
H20C H 0.4550 0.5163 0.4027 0.113 Uiso 1 1 calc R
C21 C 0.7937(5) 0.4808(2) 0.07420(19) 0.0570(11) Uani 1 1 d .
H21A H 0.8514 0.4399 0.0636 0.068 Uiso 1 1 calc R
C22 C 0.8819(6) 0.5430(3) 0.0535(2) 0.0728(14) Uani 1 1 d .
H22A H 0.9738 0.5453 0.0781 0.087 Uiso 1 1 calc R
H22B H 0.9083 0.5386 0.0086 0.087 Uiso 1 1 calc R
C23 C 0.7946(6) 0.6080(3) 0.0631(2) 0.0747(15) Uani 1 1 d .
H23A H 0.8536 0.6455 0.0466 0.090 Uiso 1 1 calc R
H23B H 0.7821 0.6153 0.1088 0.090 Uiso 1 1 calc R
C24 C 0.6392(6) 0.6102(2) 0.0312(2) 0.0659(14) Uani 1 1 d .
C25 C 0.5555(5) 0.5445(2) 0.05113(18) 0.0508(11) Uani 1 1 d .
H25A H 0.5451 0.5485 0.0977 0.061 Uiso 1 1 calc R
C26 C 0.3948(5) 0.5380(2) 0.02688(18) 0.0555(11) Uani 1 1 d .
H26A H 0.3450 0.5817 0.0305 0.067 Uiso 1 1 calc R
H26B H 0.3958 0.5252 -0.0180 0.067 Uiso 1 1 calc R
C27 C 0.3105(5) 0.4860(2) 0.06434(18) 0.0516(11) Uani 1 1 d .
H27A H 0.2178 0.4760 0.0411 0.062 Uiso 1 1 calc R
C28 C 0.3960(5) 0.4203(2) 0.07146(19) 0.0532(11) Uani 1 1 d .
C29 C 0.5473(5) 0.4172(2) 0.06707(17) 0.0482(10) Uani 1 1 d .
C30 C 0.6404(5) 0.4762(2) 0.04137(17) 0.0495(11) Uani 1 1 d .
C31 C 0.6279(5) 0.3516(2) 0.0795(2) 0.0635(13) Uani 1 1 d .
H31A H 0.7135 0.3608 0.1067 0.076 Uiso 1 1 calc R
H31B H 0.6653 0.3341 0.0391 0.076 Uiso 1 1 calc R
C32 C 0.5331(6) 0.2976(2) 0.1109(2) 0.0659(13) Uani 1 1 d .
H32A H 0.5181 0.3093 0.1557 0.079 Uiso 1 1 calc R
H32B H 0.5853 0.2544 0.1093 0.079 Uiso 1 1 calc R
C33 C 0.3805(6) 0.2902(2) 0.0781(2) 0.0661(13) Uani 1 1 d .
C34 C 0.3042(7) 0.3585(3) 0.0812(2) 0.0664(13) Uani 1 1 d .
C35 C 0.4048(7) 0.2693(3) 0.0096(3) 0.0812(16) Uani 1 1 d .
H35A H 0.4599 0.2297 0.0033 0.097 Uiso 1 1 calc R
C36 C 0.3578(8) 0.3000(3) -0.0426(3) 0.104(2) Uani 1 1 d .
H36A H 0.3021 0.3398 -0.0395 0.125 Uiso 1 1 calc R
H36B H 0.3802 0.2820 -0.0827 0.125 Uiso 1 1 calc R
C37 C 0.2877(8) 0.2348(3) 0.1122(3) 0.0923(18) Uani 1 1 d .
H37A H 0.1923 0.2305 0.0916 0.138 Uiso 1 1 calc R
H37B H 0.2734 0.2472 0.1563 0.138 Uiso 1 1 calc R
H37C H 0.3398 0.1922 0.1100 0.138 Uiso 1 1 calc R
C38 C 0.6520(8) 0.6217(3) -0.0418(2) 0.0888(18) Uani 1 1 d .
H38A H 0.5538 0.6233 -0.0603 0.133 Uiso 1 1 calc R
H38B H 0.7077 0.5851 -0.0607 0.133 Uiso 1 1 calc R
H38C H 0.7024 0.6640 -0.0498 0.133 Uiso 1 1 calc R
C39 C 0.5565(7) 0.6718(2) 0.0594(3) 0.0865(18) Uani 1 1 d .
H39A H 0.4588 0.6750 0.0407 0.130 Uiso 1 1 calc R
H39B H 0.6118 0.7125 0.0502 0.130 Uiso 1 1 calc R
H39C H 0.5474 0.6664 0.1050 0.130 Uiso 1 1 calc R
C40 C 0.6673(6) 0.4580(2) -0.03099(19) 0.0711(14) Uani 1 1 d .
H40A H 0.7199 0.4156 -0.0339 0.107 Uiso 1 1 calc R
H40B H 0.7256 0.4932 -0.0508 0.107 Uiso 1 1 calc R
H40C H 0.5729 0.4542 -0.0525 0.107 Uiso 1 1 calc R
O1 O 0.5223(4) 0.51779(17) 0.21081(12) 0.0718(9) Uani 1 1 d .
H1B H 0.4333 0.5173 0.2014 0.108 Uiso 1 1 calc R
O2 O 0.0336(3) 0.47360(13) 0.20989(13) 0.0569(8) Uani 1 1 d .
H2C H -0.0511 0.4820 0.1971 0.085 Uiso 1 1 calc R
O3 O -0.0853(5) 0.62070(19) 0.2275(2) 0.0950(12) Uani 1 1 d .
O4 O 0.7690(3) 0.48250(14) 0.14238(12) 0.0614(8) Uani 1 1 d .
H4A H 0.6834 0.4953 0.1497 0.092 Uiso 1 1 calc R
O5 O 0.2705(3) 0.51274(13) 0.12653(12) 0.0544(8) Uani 1 1 d .
H5B H 0.1976 0.4922 0.1404 0.082 Uiso 1 1 calc R
O6 O 0.1689(5) 0.3631(2) 0.0885(2) 0.1023(13) Uani 1 1 d .

loop_
_atom_site_aniso_label
_atom_site_aniso_U_11
_atom_site_aniso_U_22
_atom_site_aniso_U_33
_atom_site_aniso_U_23
_atom_site_aniso_U_13
_atom_site_aniso_U_12
C1 0.047(3) 0.088(3) 0.044(2) 0.004(2) -0.005(2) -0.016(3)
C2 0.043(3) 0.107(4) 0.053(2) 0.005(3) -0.001(2) 0.001(3)
C3 0.058(4) 0.085(3) 0.065(3) -0.001(2) -0.009(3) 0.011(3)
C4 0.049(3) 0.080(3) 0.054(2) 0.006(2) -0.002(2) 0.004(3)
C5 0.043(3) 0.062(2) 0.040(2) -0.0041(18) -0.004(2) -0.002(2)
C6 0.044(3) 0.078(3) 0.050(2) 0.006(2) 0.008(2) -0.007(2)
C7 0.044(3) 0.072(3) 0.052(2) 0.001(2) 0.008(2) 0.002(2)
C8 0.045(3) 0.056(2) 0.055(2) -0.0104(19) 0.010(2) -0.004(2)
C9 0.058(3) 0.062(2) 0.046(2) -0.0094(19) 0.001(2) -0.009(2)
C10 0.041(3) 0.073(3) 0.038(2) -0.0045(18) -0.003(2) -0.004(2)
C11 0.096(5) 0.097(4) 0.096(4) 0.013(3) -0.021(4) -0.045(4)
C12 0.114(5) 0.089(4) 0.156(5) 0.018(3) -0.004(5) -0.021(4)
C13 0.087(4) 0.052(3) 0.098(4) -0.001(2) -0.005(4) 0.004(3)
C14 0.056(4) 0.067(3) 0.078(3) -0.008(2) 0.008(3) 0.010(3)
C15 0.114(6) 0.060(3) 0.213(9) -0.046(4) 0.003(6) 0.007(4)
C16 0.168(9) 0.117(6) 0.179(8) -0.047(5) 0.027(7) 0.009(6)
C17 0.41(2) 0.151(6) 0.083(4) 0.016(4) 0.004(8) -0.133(10)
C18 0.073(4) 0.070(3) 0.105(4) -0.004(3) -0.014(4) -0.001(3)
C19 0.083(4) 0.097(3) 0.069(3) 0.028(3) -0.010(3) 0.000(3)
C20 0.087(4) 0.094(3) 0.044(2) -0.014(2) -0.004(3) -0.012(3)
C21 0.040(3) 0.080(3) 0.051(2) 0.008(2) 0.010(2) 0.005(2)
C22 0.046(3) 0.095(3) 0.077(3) 0.016(3) 0.010(3) -0.002(3)
C23 0.066(4) 0.084(3) 0.074(3) 0.012(3) 0.006(3) -0.009(3)
C24 0.072(4) 0.070(3) 0.056(3) 0.008(2) 0.006(3) 0.003(3)
C25 0.046(3) 0.069(3) 0.037(2) 0.0049(18) 0.005(2) 0.003(2)
C26 0.059(3) 0.067(2) 0.041(2) 0.0015(19) -0.002(2) 0.015(2)
C27 0.040(3) 0.071(3) 0.044(2) -0.009(2) -0.005(2) 0.015(2)
C28 0.047(3) 0.064(3) 0.048(2) -0.0026(19) -0.001(2) 0.004(2)
C29 0.046(3) 0.061(2) 0.038(2) -0.0059(17) -0.007(2) 0.008(2)
C30 0.048(3) 0.061(2) 0.0390(19) -0.0001(17) 0.010(2) 0.009(2)
C31 0.057(3) 0.062(3) 0.072(3) -0.003(2) -0.010(3) 0.011(3)
C32 0.071(4) 0.064(3) 0.062(3) 0.003(2) -0.013(3) 0.007(3)
C33 0.069(4) 0.069(3) 0.060(3) -0.008(2) -0.001(3) -0.003(3)
C34 0.055(4) 0.080(3) 0.065(3) -0.005(2) -0.003(3) -0.005(3)
C35 0.087(4) 0.083(3) 0.073(3) -0.015(3) -0.003(3) 0.000(3)
C36 0.127(6) 0.123(5) 0.064(3) -0.018(3) -0.009(4) -0.006(5)
C37 0.096(5) 0.082(3) 0.099(4) 0.010(3) 0.010(4) -0.019(3)
C38 0.109(5) 0.096(3) 0.061(3) 0.026(3) 0.019(3) 0.011(4)
C39 0.097(5) 0.064(3) 0.098(4) 0.001(3) 0.019(4) -0.001(3)
C40 0.077(4) 0.094(3) 0.042(2) -0.009(2) 0.010(3) 0.017(3)
O1 0.0432(19) 0.132(3) 0.0403(15) 0.0111(16) -0.0036(15) 0.001(2)
O2 0.0448(18) 0.0642(16) 0.0618(17) -0.0028(14) -0.0126(16) 0.0004(15)
O3 0.061(3) 0.088(2) 0.136(3) 0.013(2) -0.009(3) 0.014(2)
O4 0.0424(18) 0.093(2) 0.0493(16) 0.0028(15) 0.0029(14) 0.0007(17)
O5 0.0427(18) 0.0701(17) 0.0503(15) -0.0077(13) 0.0095(14) 0.0039(15)
O6 0.058(3) 0.099(3) 0.150(4) -0.005(2) 0.007(3) -0.009(2)

loop_
_atom_type_symbol
_atom_type_description
_atom_type_scat_dispersion_real
_atom_type_scat_dispersion_imag
_atom_type_scat_source
C C 0.0033 0.0016 'International Tables Vol C Tables 4.2.6.8 and 6.1.1.4'
H H 0.0000 0.0000 'International Tables Vol C Tables 4.2.6.8 and 6.1.1.4'
O O 0.0106 0.0060 'International Tables Vol C Tables 4.2.6.8 and 6.1.1.4'

loop_
_geom_angle_atom_site_label_1
_geom_angle_atom_site_label_2
_geom_angle_atom_site_label_3
_geom_angle
O1 C1 C2 110.7(4)
O1 C1 C10 107.4(3)
C2 C1 C10 112.6(4)
O1 C1 H1A 108.7
C2 C1 H1A 108.7
C10 C1 H1A 108.7
C3 C2 C1 112.2(4)
C3 C2 H2A 109.2
C1 C2 H2A 109.2
C3 C2 H2B 109.2
C1 C2 H2B 109.2
H2A C2 H2B 107.9
C2 C3 C4 115.6(4)
C2 C3 H3A 108.4
C4 C3 H3A 108.4
C2 C3 H3B 108.4
C4 C3 H3B 108.4
H3A C3 H3B 107.4
C3 C4 C19 110.6(4)
C3 C4 C18 107.3(4)
C19 C4 C18 107.9(4)
C3 C4 C5 107.0(4)
C19 C4 C5 114.8(4)
C18 C4 C5 108.9(4)
C6 C5 C10 110.7(4)
C6 C5 C4 115.1(4)
C10 C5 C4 117.0(3)
C6 C5 H5A 104.0
C10 C5 H5A 104.0
C4 C5 H5A 104.0
C5 C6 C7 109.5(3)
C5 C6 H6A 109.8
C7 C6 H6A 109.8
C5 C6 H6B 109.8
C7 C6 H6B 109.8
H6A C6 H6B 108.2
O2 C7 C8 110.1(3)
O2 C7 C6 110.2(3)
C8 C7 C6 111.4(4)
O2 C7 H7A 108.3
C8 C7 H7A 108.3
C6 C7 H7A 108.3
C9 C8 C14 122.3(4)
C9 C8 C7 124.0(4)
C14 C8 C7 113.7(4)
C8 C9 C11 118.5(5)
C8 C9 C10 122.8(4)
C11 C9 C10 118.6(4)
C9 C10 C1 110.9(4)
C9 C10 C5 109.6(3)
C1 C10 C5 108.4(3)
C9 C10 C20 104.6(3)
C1 C10 C20 108.1(4)
C5 C10 C20 115.2(3)
C9 C11 C12 111.4(5)
C9 C11 H11A 109.4
C12 C11 H11A 109.4
C9 C11 H11B 109.4
C12 C11 H11B 109.4
H11A C11 H11B 108.0
C13 C12 C11 113.1(6)
C13 C12 H12A 109.0
C11 C12 H12A 109.0
C13 C12 H12B 109.0
C11 C12 H12B 109.0
H12A C12 H12B 107.8
C15 C13 C12 123.8(6)
C15 C13 C14 108.2(5)
C12 C13 C14 110.1(5)
C15 C13 C17 105.5(6)
C12 C13 C17 100.7(7)
C14 C13 C17 107.2(5)
O3 C14 C8 120.3(5)
O3 C14 C13 119.3(5)
C8 C14 C13 120.4(5)
C16 C15 C13 137.4(9)
C16 C15 H15A 111.3
C13 C15 H15A 111.3
C15 C16 H16A 120.0
C15 C16 H16B 120.0
H16A C16 H16B 120.0
C13 C17 H17A 109.5
C13 C17 H17B 109.5
H17A C17 H17B 109.5
C13 C17 H17C 109.5
H17A C17 H17C 109.5
H17B C17 H17C 109.5
C4 C18 H18A 109.5
C4 C18 H18B 109.5
H18A C18 H18B 109.5
C4 C18 H18C 109.5
H18A C18 H18C 109.5
H18B C18 H18C 109.5
C4 C19 H19A 109.5
C4 C19 H19B 109.5
H19A C19 H19B 109.5
C4 C19 H19C 109.5
H19A C19 H19C 109.5
H19B C19 H19C 109.5
C10 C20 H20A 109.5
C10 C20 H20B 109.5
H20A C20 H20B 109.5
C10 C20 H20C 109.5
H20A C20 H20C 109.5
H20B C20 H20C 109.5
O4 C21 C22 110.0(4)
O4 C21 C30 107.7(3)
C22 C21 C30 112.6(4)
O4 C21 H21A 108.8
C22 C21 H21A 108.8
C30 C21 H21A 108.8
C23 C22 C21 112.1(4)
C23 C22 H22A 109.2
C21 C22 H22A 109.2
C23 C22 H22B 109.2
C21 C22 H22B 109.2
H22A C22 H22B 107.9
C22 C23 C24 115.6(4)
C22 C23 H23A 108.4
C24 C23 H23A 108.4
C22 C23 H23B 108.4
C24 C23 H23B 108.4
H23A C23 H23B 107.4
C39 C24 C23 106.9(4)
C39 C24 C38 107.3(4)
C23 C24 C38 111.3(5)
C39 C24 C25 108.8(4)
C23 C24 C25 107.2(4)
C38 C24 C25 115.1(4)
C26 C25 C24 115.7(4)
C26 C25 C30 110.1(3)
C24 C25 C30 116.6(3)
C26 C25 H25A 104.2
C24 C25 H25A 104.2
C30 C25 H25A 104.2
C27 C26 C25 111.0(3)
C27 C26 H26A 109.4
C25 C26 H26A 109.4
C27 C26 H26B 109.4
C25 C26 H26B 109.4
H26A C26 H26B 108.0
O5 C27 C26 110.3(3)
O5 C27 C28 110.4(3)
C26 C27 C28 112.5(4)
O5 C27 H27A 107.8
C26 C27 H27A 107.8
C28 C27 H27A 107.8
C29 C28 C34 121.6(4)
C29 C28 C27 122.5(4)
C34 C28 C27 115.8(4)
C28 C29 C31 120.5(4)
C28 C29 C30 122.2(4)
C31 C29 C30 116.9(4)
C29 C30 C21 112.0(3)
C29 C30 C25 110.1(3)
C21 C30 C25 109.1(3)
C29 C30 C40 104.4(3)
C21 C30 C40 107.8(4)
C25 C30 C40 113.4(3)
C29 C31 C32 114.1(4)
C29 C31 H31A 108.7
C32 C31 H31A 108.7
C29 C31 H31B 108.7
C32 C31 H31B 108.7
H31A C31 H31B 107.6
C31 C32 C33 111.9(4)
C31 C32 H32A 109.2
C33 C32 H32A 109.2
C31 C32 H32B 109.2
C33 C32 H32B 109.2
H32A C32 H32B 107.9
C35 C33 C34 110.5(4)
C35 C33 C32 108.8(4)
C34 C33 C32 107.4(4)
C35 C33 C37 108.9(4)
C34 C33 C37 111.5(4)
C32 C33 C37 109.8(4)
O6 C34 C28 120.4(5)
O6 C34 C33 121.2(5)
C28 C34 C33 118.3(5)
C36 C35 C33 128.0(5)
C36 C35 H35A 116.0
C33 C35 H35A 116.0
C35 C36 H36A 120.0
C35 C36 H36B 120.0
H36A C36 H36B 120.0
C33 C37 H37A 109.5
C33 C37 H37B 109.5
H37A C37 H37B 109.5
C33 C37 H37C 109.5
H37A C37 H37C 109.5
H37B C37 H37C 109.5
C24 C38 H38A 109.5
C24 C38 H38B 109.5
H38A C38 H38B 109.5
C24 C38 H38C 109.5
H38A C38 H38C 109.5
H38B C38 H38C 109.5
C24 C39 H39A 109.5
C24 C39 H39B 109.5
H39A C39 H39B 109.5
C24 C39 H39C 109.5
H39A C39 H39C 109.5
H39B C39 H39C 109.5
C30 C40 H40A 109.5
C30 C40 H40B 109.5
H40A C40 H40B 109.5
C30 C40 H40C 109.5
H40A C40 H40C 109.5
H40B C40 H40C 109.5
C1 O1 H1B 109.5
C7 O2 H2C 109.5
C21 O4 H4A 109.5
C27 O5 H5B 109.5

loop_
_geom_bond_atom_site_label_1
_geom_bond_atom_site_label_2
_geom_bond_distance
C1 O1 1.438(5)
C1 C2 1.516(6)
C1 C10 1.536(6)
C1 H1A 0.9800
C2 C3 1.503(7)
C2 H2A 0.9700
C2 H2B 0.9700
C3 C4 1.534(7)
C3 H3A 0.9700
C3 H3B 0.9700
C4 C19 1.537(6)
C4 C18 1.542(6)
C4 C5 1.548(6)
C5 C6 1.528(6)
C5 C10 1.540(6)
C5 H5A 0.9800
C6 C7 1.537(6)
C6 H6A 0.9700
C6 H6B 0.9700
C7 O2 1.432(5)
C7 C8 1.512(6)
C7 H7A 0.9800
C8 C9 1.341(6)
C8 C14 1.493(7)
C9 C11 1.518(7)
C9 C10 1.531(6)
C10 C20 1.566(5)
C11 C12 1.553(9)
C11 H11A 0.9700
C11 H11B 0.9700
C12 C13 1.468(9)
C12 H12A 0.9700
C12 H12B 0.9700
C13 C15 1.439(8)
C13 C14 1.513(7)
C13 C17 1.561(10)
C14 O3 1.217(6)
C15 C16 1.195(8)
C15 H15A 0.9300
C16 H16A 0.9300
C16 H16B 0.9300
C17 H17A 0.9600
C17 H17B 0.9600
C17 H17C 0.9600
C18 H18A 0.9600
C18 H18B 0.9600
C18 H18C 0.9600
C19 H19A 0.9600
C19 H19B 0.9600
C19 H19C 0.9600
C20 H20A 0.9600
C20 H20B 0.9600
C20 H20C 0.9600
C21 O4 1.440(5)
C21 C22 1.518(6)
C21 C30 1.536(6)
C21 H21A 0.9800
C22 C23 1.511(7)
C22 H22A 0.9700
C22 H22B 0.9700
C23 C24 1.543(7)
C23 H23A 0.9700
C23 H23B 0.9700
C24 C39 1.537(7)
C24 C38 1.543(6)
C24 C25 1.550(6)
C25 C26 1.529(6)
C25 C30 1.556(6)
C25 H25A 0.9800
C26 C27 1.492(6)
C26 H26A 0.9700
C26 H26B 0.9700
C27 O5 1.445(4)
C27 C28 1.508(6)
C27 H27A 0.9800
C28 C29 1.358(6)
C28 C34 1.480(7)
C29 C31 1.500(6)
C29 C30 1.526(6)
C30 C40 1.570(5)
C31 C32 1.509(6)
C31 H31A 0.9700
C31 H31B 0.9700
C32 C33 1.535(7)
C32 H32A 0.9700
C32 H32B 0.9700
C33 C35 1.503(7)
C33 C34 1.508(7)
C33 C37 1.544(7)
C34 O6 1.224(6)
C35 C36 1.315(8)
C35 H35A 0.9300
C36 H36A 0.9300
C36 H36B 0.9300
C37 H37A 0.9600
C37 H37B 0.9600
C37 H37C 0.9600
C38 H38A 0.9600
C38 H38B 0.9600
C38 H38C 0.9600
C39 H39A 0.9600
C39 H39B 0.9600
C39 H39C 0.9600
C40 H40A 0.9600
C40 H40B 0.9600
C40 H40C 0.9600
O1 H1B 0.8200
O2 H2C 0.8200
O4 H4A 0.8200
O5 H5B 0.8200

loop_
_geom_hbond_atom_site_label_D
_geom_hbond_atom_site_label_H
_geom_hbond_atom_site_label_A
_geom_hbond_distance_DH
_geom_hbond_distance_HA
_geom_hbond_distance_DA
_geom_hbond_angle_DHA
_geom_hbond_site_symmetry_A
O2 H2C O4 0.82 1.97 2.760(4) 160.5 1_455
O1 H1B O5 0.82 2.14 2.859(4) 146.7 .
O4 H4A O1 0.82 1.98 2.719(4) 150.4 .
O5 H5B O2 0.82 2.10 2.848(4) 152.4 .

loop_
_geom_torsion_atom_site_label_1
_geom_torsion_atom_site_label_2
_geom_torsion_atom_site_label_3
_geom_torsion_atom_site_label_4
_geom_torsion
O1 C1 C2 C3 -65.7(5)
C10 C1 C2 C3 54.5(5)
C1 C2 C3 C4 -54.2(5)
C2 C3 C4 C19 -75.5(5)
C2 C3 C4 C18 167.0(4)
C2 C3 C4 C5 50.2(5)
C3 C4 C5 C6 175.8(3)
C19 C4 C5 C6 -61.0(5)
C18 C4 C5 C6 60.2(5)
C3 C4 C5 C10 -51.5(5)
C19 C4 C5 C10 71.7(5)
C18 C4 C5 C10 -167.2(4)
C10 C5 C6 C7 65.2(4)
C4 C5 C6 C7 -159.3(3)
C5 C6 C7 O2 76.1(4)
C5 C6 C7 C8 -46.4(5)
O2 C7 C8 C9 -105.1(5)
C6 C7 C8 C9 17.5(6)
O2 C7 C8 C14 74.4(4)
C6 C7 C8 C14 -163.0(4)
C14 C8 C9 C11 0.4(6)
C7 C8 C9 C11 179.8(4)
C14 C8 C9 C10 176.0(4)
C7 C8 C9 C10 -4.6(6)
C8 C9 C10 C1 140.2(4)
C11 C9 C10 C1 -44.2(5)
C8 C9 C10 C5 20.6(5)
C11 C9 C10 C5 -163.9(4)
C8 C9 C10 C20 -103.5(5)
C11 C9 C10 C20 72.1(5)
O1 C1 C10 C9 -51.2(5)
C2 C1 C10 C9 -173.3(3)
O1 C1 C10 C5 69.2(4)
C2 C1 C10 C5 -52.9(4)
O1 C1 C10 C20 -165.3(3)
C2 C1 C10 C20 72.6(5)
C6 C5 C10 C9 -50.2(4)
C4 C5 C10 C9 175.2(4)
C6 C5 C10 C1 -171.4(3)
C4 C5 C10 C1 54.0(4)
C6 C5 C10 C20 67.4(5)
C4 C5 C10 C20 -67.2(5)
C8 C9 C11 C12 -29.5(7)
C10 C9 C11 C12 154.8(5)
C9 C11 C12 C13 56.3(7)
C11 C12 C13 C15 79.9(7)
C11 C12 C13 C14 -50.2(7)
C11 C12 C13 C17 -163.1(5)
C9 C8 C14 O3 -172.3(5)
C7 C8 C14 O3 8.3(7)
C9 C8 C14 C13 4.9(7)
C7 C8 C14 C13 -174.5(4)
C15 C13 C14 O3 60.0(7)
C12 C13 C14 O3 -162.0(6)
C17 C13 C14 O3 -53.2(8)
C15 C13 C14 C8 -117.2(6)
C12 C13 C14 C8 20.8(7)
C17 C13 C14 C8 129.5(7)
C12 C13 C15 C16 14.9(14)
C14 C13 C15 C16 145.8(11)
C17 C13 C15 C16 -99.8(12)
O4 C21 C22 C23 -65.7(5)
C30 C21 C22 C23 54.4(5)
C21 C22 C23 C24 -54.4(5)
C22 C23 C24 C39 167.0(4)
C22 C23 C24 C38 -76.1(5)
C22 C23 C24 C25 50.5(5)
C39 C24 C25 C26 62.1(5)
C23 C24 C25 C26 177.3(4)
C38 C24 C25 C26 -58.3(6)
C39 C24 C25 C30 -166.0(4)
C23 C24 C25 C30 -50.7(5)
C38 C24 C25 C30 73.6(6)
C24 C25 C26 C27 -162.2(3)
C30 C25 C26 C27 62.9(4)
C25 C26 C27 O5 75.5(4)
C25 C26 C27 C28 -48.2(5)
O5 C27 C28 C29 -99.9(5)
C26 C27 C28 C29 23.7(6)
O5 C27 C28 C34 82.3(4)
C26 C27 C28 C34 -154.1(4)
C34 C28 C29 C31 -7.1(6)
C27 C28 C29 C31 175.3(4)
C34 C28 C29 C30 164.9(4)
C27 C28 C29 C30 -12.7(6)
C28 C29 C30 C21 147.0(4)
C31 C29 C30 C21 -40.7(5)
C28 C29 C30 C25 25.3(5)
C31 C29 C30 C25 -162.4(3)
C28 C29 C30 C40 -96.7(4)
C31 C29 C30 C40 75.6(4)
O4 C21 C30 C29 -53.3(4)
C22 C21 C30 C29 -174.8(3)
O4 C21 C30 C25 68.9(4)
C22 C21 C30 C25 -52.6(4)
O4 C21 C30 C40 -167.6(3)
C22 C21 C30 C40 71.0(5)
C26 C25 C30 C29 -49.0(4)
C24 C25 C30 C29 176.5(3)
C26 C25 C30 C21 -172.4(3)
C24 C25 C30 C21 53.1(4)
C26 C25 C30 C40 67.5(5)
C24 C25 C30 C40 -67.0(5)
C28 C29 C31 C32 -13.3(6)
C30 C29 C31 C32 174.3(3)
C29 C31 C32 C33 47.1(5)
C31 C32 C33 C35 61.3(5)
C31 C32 C33 C34 -58.3(5)
C31 C32 C33 C37 -179.7(4)
C29 C28 C34 O6 176.0(5)
C27 C28 C34 O6 -6.2(7)
C29 C28 C34 C33 -7.4(6)
C27 C28 C34 C33 170.4(4)
C35 C33 C34 O6 97.2(6)
C32 C33 C34 O6 -144.3(5)
C37 C33 C34 O6 -24.0(7)
C35 C33 C34 C28 -79.4(5)
C32 C33 C34 C28 39.1(5)
C37 C33 C34 C28 159.4(4)
C34 C33 C35 C36 -6.0(8)
C32 C33 C35 C36 -123.6(7)
C37 C33 C35 C36 116.8(7)
